data_4127033
loop_
_publ_author_name
'Zwick, Christian R.'
'Renata, Hans'

_publ_section_title
;
 Remote C-H Hydroxylation by an \a-Ketoglutarate-Dependent Dioxygenase
 Enables Efficient Chemoenzymatic Synthesis of Manzacidin C and Proline
 Analogs.
;
_journal_name_full 'Journal of the American Chemical Society'
_journal_paper_doi 10.1021/jacs.7b12918
_journal_year 2017
_chemical_absolute_configuration ad
_chemical_formula_moiety 'C20 H19 N O5'
_chemical_formula_sum 'C20 H19 N O5'
_chemical_formula_weight 353.36
_space_group_crystal_system monoclinic
_space_group_IT_number 4
_space_group_name_Hall 'P 2yb'
_space_group_name_H-M_alt 'P 1 21 1'
_symmetry_space_group_name_Hall 'P 2yb'
_symmetry_space_group_name_H-M 'P 1 21 1'
_atom_sites_solution_hydrogens mixed
_atom_sites_solution_primary dual
_atom_sites_solution_secondary difmap
_audit_creation_date 2017-04-14
_audit_creation_method
;
Olex2 1.2-beta
(compiled 2017.03.28 svn.r3405 for OlexSys, GUI svn.r5335)
;
_cell_angle_alpha 90
_cell_angle_beta 94.166(4)
_cell_angle_gamma 90
_cell_formula_units_Z 2
_cell_length_a 11.3991(7)
_cell_length_b 5.7528(4)
_cell_length_c 13.4124(9)
_cell_measurement_reflns_used 9510
_cell_measurement_temperature 100.0
_cell_measurement_theta_max 68.129
_cell_measurement_theta_min 3.304
_cell_volume 877.22(10)
_computing_cell_refinement 'SAINT V8.38A (Bruker, 2017)'
_computing_data_collection 'APEX3 v2016.9-0 (Bruker, 2016)'
_computing_data_reduction 'SAINT V8.38A (Bruker, 2017)'
_computing_molecular_graphics 'Olex2 (Dolomanov et al., 2009)'
_computing_publication_material 'Olex2 (Dolomanov et al., 2009)'
_computing_structure_refinement 'ShelXL (Sheldrick, 2015)'
_computing_structure_solution 'ShelXT (Sheldrick, 2015)'
_diffrn_ambient_temperature 100.0
_diffrn_detector 'Bruker APEX-II CCD'
_diffrn_detector_area_resol_mean 7.9
_diffrn_detector_type 'CCD Area Detector'
_diffrn_measured_fraction_theta_full 0.990
_diffrn_measured_fraction_theta_max 0.982
_diffrn_measurement_device 'Kappa Four-Circle Diffractometer'
_diffrn_measurement_device_type 'Bruker X8 APEX II'
_diffrn_measurement_method '\w and \f scans'
_diffrn_radiation_monochromator 'Double Bounce Multilayer Mirrors'
_diffrn_radiation_probe x-ray
_diffrn_radiation_type CuK\a
_diffrn_radiation_wavelength 1.54178
_diffrn_radiation_xray_symbol K-L~3~
_diffrn_reflns_av_R_equivalents 0.0538
_diffrn_reflns_av_unetI/netI 0.0449
_diffrn_reflns_Laue_measured_fraction_full 0.990
_diffrn_reflns_Laue_measured_fraction_max 0.982
_diffrn_reflns_limit_h_max 13
_diffrn_reflns_limit_h_min -13
_diffrn_reflns_limit_k_max 6
_diffrn_reflns_limit_k_min -6
_diffrn_reflns_limit_l_max 16
_diffrn_reflns_limit_l_min -15
_diffrn_reflns_number 14892
_diffrn_reflns_point_group_measured_fraction_full 0.965
_diffrn_reflns_point_group_measured_fraction_max 0.957
_diffrn_reflns_theta_full 68.000
_diffrn_reflns_theta_max 68.706
_diffrn_reflns_theta_min 3.304
_diffrn_source 'Micro Focus Rotating Anode'
_diffrn_source_type 'Bruker Microstar FR-592'
_diffrn_standards_number 0
_exptl_absorpt_coefficient_mu 0.799
_exptl_absorpt_correction_T_max 0.5210
_exptl_absorpt_correction_T_min 0.3862
_exptl_absorpt_correction_type multi-scan
_exptl_absorpt_process_details
'SADABS-2016/2 (Bruker,2016/2) was used for absorption correction. wR2(int) was 0.1483 before and 0.0817 after correction. The Ratio of minimum to maximum transmission is 0.7413. The \l/2 correction factor is Not present.'
_exptl_crystal_colour Colorless
_exptl_crystal_colour_primary Colorless
_exptl_crystal_density_diffrn 1.338
_exptl_crystal_description Needle
_exptl_crystal_F_000 372
_exptl_crystal_size_max 0.367
_exptl_crystal_size_mid 0.053
_exptl_crystal_size_min 0.047
_refine_diff_density_max 0.178
_refine_diff_density_min -0.263
_refine_diff_density_rms 0.054
_refine_ls_abs_structure_details
;
 Flack x determined using 1163 quotients [(I+)-(I-)]/[(I+)+(I-)]
 (Parsons, Flack and Wagner, Acta Cryst. B69 (2013) 249-259).
;
_refine_ls_abs_structure_Flack -0.01(12)
_refine_ls_extinction_method none
_refine_ls_goodness_of_fit_ref 1.053
_refine_ls_hydrogen_treatment mixed
_refine_ls_matrix_type full
_refine_ls_number_parameters 240
_refine_ls_number_reflns 3094
_refine_ls_number_restraints 2
_refine_ls_restrained_S_all 1.052
_refine_ls_R_factor_all 0.0453
_refine_ls_R_factor_gt 0.0400
_refine_ls_shift/su_max 0.000
_refine_ls_shift/su_mean 0.000
_refine_ls_structure_factor_coef Fsqd
_refine_ls_weighting_details 'w=1/[\s^2^(Fo^2^)+(0.0682P)^2^+0.0953P] where P=(Fo^2^+2Fc^2^)/3'
_refine_ls_weighting_scheme calc
_refine_ls_wR_factor_gt 0.1033
_refine_ls_wR_factor_ref 0.1078
_reflns_Friedel_coverage 0.759
_reflns_Friedel_fraction_full 0.935
_reflns_Friedel_fraction_max 0.926
_reflns_number_gt 2815
_reflns_number_total 3094
_reflns_threshold_expression 'I > 2\s(I)'
_cod_data_source_file ja7b12918_si_002.cif
_cod_data_source_block Renata02
_cod_depositor_comments
;
The following automatic conversions were performed:

'_diffrn_radiation_probe' value 'X-ray' changed to 'x-ray' according
to
/home/data/users/saulius/crontab/automatic-downloads/rss-feeds/ACS/lib/dictionaries/cif_core.dic
dictionary named 'cif_core.dic' version 2.4.2 from 2011-04-26.

Automatic conversion script
Id: cif_fix_values 4973 2017-02-22 13:04:09Z antanas 
;
_cod_database_code 4127033
_shelx_shelxl_version_number 2016/6
_shelx_space_group_comment
;
The symmetry employed for this shelxl refinement is uniquely defined
by the following loop, which should always be used as a source of
symmetry information in preference to the above space-group names.
They are only intended as comments.
;
_shelx_estimated_absorpt_t_max 0.963
_shelx_estimated_absorpt_t_min 0.758
_olex2_refinement_description
;
1. Fixed Uiso
 At 1.2 times of:
  All C(H) groups, All C(H,H) groups
 At 1.5 times of:
  All C(H,H,H) groups
2. Restrained distances
 N1-H1
 0.95 with sigma of 0.02
3.a Ternary CH refined with riding coordinates:
 C2(H2)
3.b Secondary CH2 refined with riding coordinates:
 C3(H3A,H3B), C5(H5A,H5B)
3.c Aromatic/amide H refined with riding coordinates:
 C9(H9), C10(H10), C11(H11), C12(H12), C13(H13), C16(H16), C17(H17), C18(H18),
 C19(H19), C20(H20)
3.d Idealised Me refined as rotating group:
 C6(H6A,H6B,H6C)
;
_olex2_submission_special_instructions 'No special instructions were received'

loop_
_space_group_symop_operation_xyz
'x, y, z'
'-x, y+1/2, -z'

loop_
_atom_site_label
_atom_site_type_symbol
_atom_site_fract_x
_atom_site_fract_y
_atom_site_fract_z
_atom_site_U_iso_or_equiv
_atom_site_adp_type
_atom_site_occupancy
_atom_site_site_symmetry_order
_atom_site_calc_flag
_atom_site_refinement_flags_posn
O1 O 0.11772(17) 0.6540(4) 0.61729(15) 0.0409(5) Uani 1 1 d .
O2 O 0.28021(16) 0.4534(4) 0.65885(14) 0.0338(5) Uani 1 1 d .
O3 O 0.51963(16) 0.3722(4) 0.71279(15) 0.0324(5) Uani 1 1 d .
O4 O 0.25063(16) 0.6355(4) 0.42538(14) 0.0351(5) Uani 1 1 d .
O5 O 0.54613(19) 0.7292(4) 0.64821(16) 0.0404(5) Uani 1 1 d .
N1 N 0.1065(2) 0.3701(5) 0.43433(17) 0.0327(6) Uani 1 1 d D
H1 H 0.035(2) 0.312(7) 0.405(2) 0.047(10) Uiso 1 1 d D
C1 C 0.1797(2) 0.4879(6) 0.6042(2) 0.0324(7) Uani 1 1 d .
C2 C 0.1556(2) 0.2895(6) 0.5304(2) 0.0328(6) Uani 1 1 d .
H2 H 0.097540 0.182001 0.558497 0.039 Uiso 1 1 calc R
C3 C 0.2739(2) 0.1632(6) 0.5311(2) 0.0332(6) Uani 1 1 d .
H3A H 0.318865 0.214282 0.474576 0.040 Uiso 1 1 calc R
H3B H 0.262601 -0.007272 0.527127 0.040 Uiso 1 1 calc R
C4 C 0.3370(2) 0.2331(5) 0.6313(2) 0.0307(6) Uani 1 1 d .
C5 C 0.4648(2) 0.2922(6) 0.6185(2) 0.0329(6) Uani 1 1 d .
H5A H 0.506449 0.152999 0.595875 0.040 Uiso 1 1 calc R
H5B H 0.469449 0.415042 0.567227 0.040 Uiso 1 1 calc R
C6 C 0.3211(3) 0.0624(6) 0.7147(2) 0.0373(7) Uani 1 1 d .
H6A H 0.355860 0.126377 0.777866 0.056 Uiso 1 1 calc GR
H6B H 0.360181 -0.084318 0.700310 0.056 Uiso 1 1 calc GR
H6C H 0.237044 0.034231 0.720218 0.056 Uiso 1 1 calc GR
C7 C 0.1594(2) 0.5461(5) 0.3878(2) 0.0307(6) Uani 1 1 d .
C8 C 0.1029(2) 0.6293(5) 0.2898(2) 0.0297(6) Uani 1 1 d .
C9 C 0.0146(2) 0.5073(6) 0.2345(2) 0.0332(6) Uani 1 1 d .
H9 H -0.012648 0.363321 0.258694 0.040 Uiso 1 1 calc R
C10 C -0.0334(3) 0.5957(6) 0.1446(2) 0.0375(7) Uani 1 1 d .
H10 H -0.093752 0.512143 0.107438 0.045 Uiso 1 1 calc R
C11 C 0.0060(3) 0.8047(6) 0.1084(2) 0.0411(8) Uani 1 1 d .
H11 H -0.027226 0.864606 0.046611 0.049 Uiso 1 1 calc R
C12 C 0.0943(3) 0.9265(6) 0.1628(2) 0.0414(8) Uani 1 1 d .
H12 H 0.122059 1.069333 0.137868 0.050 Uiso 1 1 calc R
C13 C 0.1418(2) 0.8406(5) 0.2529(2) 0.0354(7) Uani 1 1 d .
H13 H 0.201433 0.925846 0.290168 0.042 Uiso 1 1 calc R
C14 C 0.5530(2) 0.5967(5) 0.7189(2) 0.0327(7) Uani 1 1 d .
C15 C 0.5995(2) 0.6603(5) 0.8213(2) 0.0315(6) Uani 1 1 d .
C16 C 0.5886(3) 0.5137(6) 0.9029(2) 0.0356(7) Uani 1 1 d .
H16 H 0.550479 0.367633 0.893915 0.043 Uiso 1 1 calc R
C17 C 0.6336(3) 0.5814(6) 0.9970(2) 0.0402(7) Uani 1 1 d .
H17 H 0.625374 0.482330 1.052775 0.048 Uiso 1 1 calc R
C18 C 0.6905(3) 0.7935(6) 1.0104(2) 0.0407(7) Uani 1 1 d .
H18 H 0.721676 0.839080 1.075059 0.049 Uiso 1 1 calc R
C19 C 0.7020(2) 0.9384(6) 0.9295(2) 0.0395(7) Uani 1 1 d .
H19 H 0.741950 1.082539 0.938630 0.047 Uiso 1 1 calc R
C20 C 0.6556(2) 0.8750(5) 0.8353(2) 0.0361(7) Uani 1 1 d .
H20 H 0.661858 0.977006 0.780213 0.043 Uiso 1 1 calc R

loop_
_atom_site_aniso_label
_atom_site_aniso_U_11
_atom_site_aniso_U_22
_atom_site_aniso_U_33
_atom_site_aniso_U_23
_atom_site_aniso_U_13
_atom_site_aniso_U_12
O1 0.0274(10) 0.0530(13) 0.0423(11) -0.0059(10) 0.0024(8) 0.0111(10)
O2 0.0251(10) 0.0409(11) 0.0350(11) -0.0076(9) -0.0016(8) 0.0062(9)
O3 0.0239(9) 0.0374(11) 0.0354(10) 0.0030(8) -0.0009(8) -0.0019(8)
O4 0.0224(10) 0.0418(11) 0.0409(11) -0.0059(9) 0.0012(8) -0.0038(9)
O5 0.0415(12) 0.0427(12) 0.0384(12) 0.0061(10) 0.0111(9) 0.0012(10)
N1 0.0231(11) 0.0436(15) 0.0311(12) 0.0012(11) -0.0002(10) -0.0049(11)
C1 0.0226(13) 0.0450(17) 0.0299(14) 0.0004(13) 0.0037(11) 0.0031(13)
C2 0.0234(13) 0.0437(17) 0.0315(15) -0.0007(13) 0.0029(11) -0.0015(13)
C3 0.0268(14) 0.0392(15) 0.0334(14) -0.0042(13) 0.0021(11) 0.0032(12)
C4 0.0223(13) 0.0376(16) 0.0325(15) -0.0024(12) 0.0051(10) 0.0051(12)
C5 0.0249(13) 0.0439(17) 0.0299(14) 0.0003(12) 0.0019(11) -0.0004(12)
C6 0.0255(13) 0.0475(17) 0.0393(16) 0.0040(13) 0.0042(12) 0.0002(13)
C7 0.0213(13) 0.0363(15) 0.0351(15) -0.0038(12) 0.0055(11) 0.0004(12)
C8 0.0193(12) 0.0377(16) 0.0328(14) -0.0012(12) 0.0066(10) 0.0016(11)
C9 0.0245(13) 0.0443(17) 0.0313(14) -0.0010(13) 0.0052(11) -0.0046(13)
C10 0.0272(14) 0.0518(18) 0.0338(15) 0.0003(14) 0.0032(11) -0.0031(13)
C11 0.0311(14) 0.053(2) 0.0394(17) 0.0130(14) 0.0076(13) 0.0050(14)
C12 0.0333(15) 0.0473(18) 0.0447(18) 0.0076(14) 0.0099(13) 0.0006(14)
C13 0.0255(13) 0.0385(16) 0.0431(16) -0.0012(14) 0.0085(12) -0.0017(12)
C14 0.0203(12) 0.0401(17) 0.0389(16) 0.0027(13) 0.0107(11) 0.0005(12)
C15 0.0181(12) 0.0406(16) 0.0364(15) 0.0003(13) 0.0061(11) 0.0027(12)
C16 0.0276(14) 0.0381(16) 0.0417(16) 0.0025(14) 0.0072(12) 0.0003(12)
C17 0.0345(15) 0.0483(18) 0.0379(16) 0.0000(14) 0.0032(12) -0.0018(14)
C18 0.0290(14) 0.0495(19) 0.0434(17) -0.0059(15) 0.0005(13) 0.0014(14)
C19 0.0239(14) 0.0405(17) 0.054(2) -0.0037(14) 0.0006(13) 0.0005(13)
C20 0.0221(13) 0.0389(16) 0.0479(18) 0.0028(14) 0.0066(12) -0.0007(13)

loop_
_atom_type_symbol
_atom_type_description
_atom_type_scat_dispersion_real
_atom_type_scat_dispersion_imag
_atom_type_scat_source
C C 0.0181 0.0091 'International Tables Vol C Tables 4.2.6.8 and 6.1.1.4'
H H 0.0000 0.0000 'International Tables Vol C Tables 4.2.6.8 and 6.1.1.4'
N N 0.0311 0.0180 'International Tables Vol C Tables 4.2.6.8 and 6.1.1.4'
O O 0.0492 0.0322 'International Tables Vol C Tables 4.2.6.8 and 6.1.1.4'

loop_
_geom_angle_atom_site_label_1
_geom_angle_atom_site_label_2
_geom_angle_atom_site_label_3
_geom_angle
C1 O2 C4 111.4(2)
C14 O3 C5 117.5(2)
C2 N1 H1 122(2)
C7 N1 H1 118(2)
C7 N1 C2 119.7(2)
O1 C1 O2 121.8(3)
O1 C1 C2 127.4(3)
O2 C1 C2 110.7(2)
N1 C2 C1 112.3(3)
N1 C2 H2 108.1
N1 C2 C3 116.3(2)
C1 C2 H2 108.1
C1 C2 C3 103.6(2)
C3 C2 H2 108.1
C2 C3 H3A 111.0
C2 C3 H3B 111.0
C2 C3 C4 103.8(2)
H3A C3 H3B 109.0
C4 C3 H3A 111.0
C4 C3 H3B 111.0
O2 C4 C3 104.9(2)
O2 C4 C5 106.1(2)
O2 C4 C6 107.1(2)
C5 C4 C3 110.6(2)
C6 C4 C3 114.0(3)
C6 C4 C5 113.4(2)
O3 C5 C4 109.3(2)
O3 C5 H5A 109.8
O3 C5 H5B 109.8
C4 C5 H5A 109.8
C4 C5 H5B 109.8
H5A C5 H5B 108.3
C4 C6 H6A 109.5
C4 C6 H6B 109.5
C4 C6 H6C 109.5
H6A C6 H6B 109.5
H6A C6 H6C 109.5
H6B C6 H6C 109.5
O4 C7 N1 120.9(3)
O4 C7 C8 121.4(3)
N1 C7 C8 117.7(2)
C9 C8 C7 123.5(3)
C9 C8 C13 119.0(3)
C13 C8 C7 117.4(2)
C8 C9 H9 119.9
C10 C9 C8 120.2(3)
C10 C9 H9 119.9
C9 C10 H10 119.8
C11 C10 C9 120.5(3)
C11 C10 H10 119.8
C10 C11 H11 120.2
C10 C11 C12 119.7(3)
C12 C11 H11 120.2
C11 C12 H12 119.9
C13 C12 C11 120.2(3)
C13 C12 H12 119.9
C8 C13 H13 119.8
C12 C13 C8 120.5(3)
C12 C13 H13 119.8
O3 C14 C15 112.0(2)
O5 C14 O3 123.5(3)
O5 C14 C15 124.6(3)
C16 C15 C14 122.1(3)
C16 C15 C20 119.7(3)
C20 C15 C14 118.2(3)
C15 C16 H16 120.1
C17 C16 C15 119.9(3)
C17 C16 H16 120.1
C16 C17 H17 119.9
C16 C17 C18 120.3(3)
C18 C17 H17 119.9
C17 C18 H18 120.0
C19 C18 C17 119.9(3)
C19 C18 H18 120.0
C18 C19 H19 119.8
C18 C19 C20 120.5(3)
C20 C19 H19 119.8
C15 C20 H20 120.1
C19 C20 C15 119.8(3)
C19 C20 H20 120.1

loop_
_geom_bond_atom_site_label_1
_geom_bond_atom_site_label_2
_geom_bond_distance
O1 C1 1.209(4)
O2 C1 1.329(3)
O2 C4 1.482(3)
O3 C5 1.445(4)
O3 C14 1.348(4)
O4 C7 1.234(3)
O5 C14 1.215(4)
N1 H1 0.94(2)
N1 C2 1.443(4)
N1 C7 1.354(4)
C1 C2 1.523(4)
C2 H2 1.0000
C2 C3 1.531(4)
C3 H3A 0.9900
C3 H3B 0.9900
C3 C4 1.531(4)
C4 C5 1.518(4)
C4 C6 1.509(4)
C5 H5A 0.9900
C5 H5B 0.9900
C6 H6A 0.9800
C6 H6B 0.9800
C6 H6C 0.9800
C7 C8 1.500(4)
C8 C9 1.395(4)
C8 C13 1.397(4)
C9 H9 0.9500
C9 C10 1.385(4)
C10 H10 0.9500
C10 C11 1.384(5)
C11 H11 0.9500
C11 C12 1.390(5)
C12 H12 0.9500
C12 C13 1.380(5)
C13 H13 0.9500
C14 C15 1.481(4)
C15 C16 1.395(4)
C15 C20 1.397(4)
C16 H16 0.9500
C16 C17 1.383(5)
C17 H17 0.9500
C17 C18 1.388(5)
C18 H18 0.9500
C18 C19 1.382(5)
C19 H19 0.9500
C19 C20 1.383(5)
C20 H20 0.9500

loop_
_geom_hbond_atom_site_label_D
_geom_hbond_atom_site_label_H
_geom_hbond_atom_site_label_A
_geom_hbond_distance_DH
_geom_hbond_distance_HA
_geom_hbond_distance_DA
_geom_hbond_angle_DHA
_geom_hbond_site_symmetry_A
N1 H1 O1 0.94(2) 1.97(3) 2.882(3) 163(3) 2_546
